data_4332556
loop_
_publ_author_name
'Hung, Mu-Cheng'
'Tsai, Ming-Che'
'Lee, Gene-Hsiang'
'Liaw, Wen-Feng'

_publ_section_title
;
 Transformation and Structural Discrimination between the Neutral
 {Fe(NO)2}10Dinitrosyliron Complexes (DNICs) and the Anionic/Cationic
 {Fe(NO)2}9DNICs
;
_journal_issue 15
_journal_name_full 'Inorganic Chemistry'
_journal_page_first 6041
_journal_page_last 6047
_journal_paper_doi 10.1021/ic0605120
_journal_volume 45
_journal_year 2006
_chemical_formula_sum 'C39 H36 Fe N3 O2 P2 S2'
_chemical_formula_weight 760.62
_chemical_name_systematic
; 
 ? 
;
_space_group_IT_number 2
_symmetry_cell_setting triclinic
_symmetry_space_group_name_Hall '-P 1'
_symmetry_space_group_name_H-M 'P -1'
_atom_sites_solution_hydrogens geom
_atom_sites_solution_primary direct
_atom_sites_solution_secondary difmap
_audit_creation_method SHELXL-97
_cell_angle_alpha 71.703(2)
_cell_angle_beta 81.308(2)
_cell_angle_gamma 82.005(2)
_cell_formula_units_Z 2
_cell_length_a 9.0487(7)
_cell_length_b 11.9775(9)
_cell_length_c 18.3070(14)
_cell_measurement_reflns_used 5881
_cell_measurement_temperature 150(1)
_cell_measurement_theta_max 27.16
_cell_measurement_theta_min 2.29
_cell_volume 1853.3(2)
_computing_cell_refinement 'Bruker SAINT'
_computing_data_collection 'Bruker SMART'
_computing_data_reduction 'Bruker SAINT'
_computing_molecular_graphics 'Bruker SHELXTL'
_computing_publication_material 'Bruker SHELXTL'
_computing_structure_refinement 'SHELXL-97 (Sheldrick, 1997)'
_computing_structure_solution 'SHELXS-97 (Sheldrick, 1990)'
_diffrn_ambient_temperature 150(1)
_diffrn_measured_fraction_theta_full 0.998
_diffrn_measured_fraction_theta_max 0.998
_diffrn_measurement_device_type 'BRUKER SMART APEXCCD area detector'
_diffrn_measurement_method 'omega scans'
_diffrn_radiation_monochromator graphite
_diffrn_radiation_source 'fine-focus sealed tube'
_diffrn_radiation_type MoK\a
_diffrn_radiation_wavelength 0.71073
_diffrn_reflns_av_R_equivalents 0.0330
_diffrn_reflns_av_sigmaI/netI 0.0397
_diffrn_reflns_limit_h_max 11
_diffrn_reflns_limit_h_min -11
_diffrn_reflns_limit_k_max 15
_diffrn_reflns_limit_k_min -15
_diffrn_reflns_limit_l_max 23
_diffrn_reflns_limit_l_min -23
_diffrn_reflns_number 24715
_diffrn_reflns_theta_full 27.50
_diffrn_reflns_theta_max 27.50
_diffrn_reflns_theta_min 1.18
_exptl_absorpt_coefficient_mu 0.644
_exptl_absorpt_correction_T_max 0.8713
_exptl_absorpt_correction_T_min 0.7389
_exptl_absorpt_correction_type multi-scan
_exptl_crystal_colour dark-green
_exptl_crystal_density_diffrn 1.363
_exptl_crystal_density_meas 0
_exptl_crystal_density_method 'not measured'
_exptl_crystal_description plate
_exptl_crystal_F_000 790
_exptl_crystal_size_max 0.50
_exptl_crystal_size_mid 0.37
_exptl_crystal_size_min 0.22
_refine_diff_density_max 0.589
_refine_diff_density_min -0.430
_refine_diff_density_rms 0.065
_refine_ls_extinction_method none
_refine_ls_goodness_of_fit_ref 1.022
_refine_ls_hydrogen_treatment mixed
_refine_ls_matrix_type full
_refine_ls_number_parameters 442
_refine_ls_number_reflns 8509
_refine_ls_number_restraints 0
_refine_ls_restrained_S_all 1.022
_refine_ls_R_factor_all 0.0552
_refine_ls_R_factor_gt 0.0441
_refine_ls_shift/su_max 0.001
_refine_ls_shift/su_mean 0.000
_refine_ls_structure_factor_coef Fsqd
_refine_ls_weighting_details 'calc w=1/[\s^2^(Fo^2^)+(0.0580P)^2^+0.8240P] where P=(Fo^2^+2Fc^2^)/3'
_refine_ls_weighting_scheme calc
_refine_ls_wR_factor_gt 0.1075
_refine_ls_wR_factor_ref 0.1145
_reflns_number_gt 7108
_reflns_number_total 8509
_reflns_threshold_expression >2sigma(I)
_cod_data_source_file ic0605120sup3.cif
_cod_data_source_block ic11421
_cod_depositor_comments
;
The following automatic conversions were performed:

'_symmetry_cell_setting' value 'Triclinic' changed to 'triclinic'
according to /home/saulius/struct/CIF-dictionaries/cif_core.dic
dictionary named 'cif_core.dic' version 2.4.2 from 2011-04-26.

Automatic conversion script
Id: cif_fix_values 1891 2012-01-12 08:04:46Z andrius 
;
_cod_original_sg_symbol_H-M P-1
_cod_database_code 4332556

loop_
_symmetry_equiv_pos_as_xyz
'x, y, z'
'-x, -y, -z'

loop_
_atom_site_label
_atom_site_type_symbol
_atom_site_fract_x
_atom_site_fract_y
_atom_site_fract_z
_atom_site_U_iso_or_equiv
_atom_site_adp_type
_atom_site_occupancy
_atom_site_symmetry_multiplicity
_atom_site_calc_flag
_atom_site_refinement_flags
Fe Fe 0.65074(4) 0.33991(3) 0.249470(18) 0.03126(10) Uani 1 1 d .
S1 S 0.89713(7) 0.27904(5) 0.25837(4) 0.03478(14) Uani 1 1 d .
S2 S 0.64579(6) 0.39183(5) 0.12029(3) 0.03240(14) Uani 1 1 d .
N1 N 0.6100(2) 0.46305(19) 0.27633(11) 0.0360(5) Uani 1 1 d .
N2 N 0.5430(3) 0.2284(2) 0.29060(13) 0.0474(5) Uani 1 1 d .
O1 O 0.5666(2) 0.54540(19) 0.29879(12) 0.0566(5) Uani 1 1 d .
O2 O 0.4515(3) 0.1651(2) 0.32554(14) 0.0821(8) Uani 1 1 d .
C1 C 0.9761(3) 0.4108(2) 0.19216(14) 0.0377(5) Uani 1 1 d .
H1A H 0.9333 0.4793 0.2105 0.045 Uiso 1 1 calc R
H1B H 1.0858 0.4013 0.1947 0.045 Uiso 1 1 calc R
C2 C 0.9492(3) 0.4390(2) 0.10809(14) 0.0398(6) Uani 1 1 d .
H2A H 0.9714 0.3652 0.0932 0.048 Uiso 1 1 calc R
H2B H 1.0217 0.4945 0.0757 0.048 Uiso 1 1 calc R
C3 C 0.7917(3) 0.4925(2) 0.08885(14) 0.0382(6) Uani 1 1 d .
H3A H 0.7957 0.5281 0.0320 0.046 Uiso 1 1 calc R
H3B H 0.7620 0.5573 0.1125 0.046 Uiso 1 1 calc R
P1 P 0.12400(5) 0.92026(4) 0.18675(3) 0.01999(12) Uani 1 1 d .
P2 P 0.13559(5) 0.80646(5) 0.35667(3) 0.02026(12) Uani 1 1 d .
N3 N 0.1670(2) 0.88931(15) 0.27134(10) 0.0254(4) Uani 1 1 d .
C4 C -0.0740(2) 0.94093(18) 0.17843(11) 0.0231(4) Uani 1 1 d .
C5 C -0.1520(2) 0.8417(2) 0.19701(13) 0.0297(5) Uani 1 1 d .
H5A H -0.1005 0.7650 0.2133 0.036 Uiso 1 1 calc R
C6 C -0.3040(3) 0.8548(2) 0.19180(15) 0.0376(5) Uani 1 1 d .
H6A H -0.3576 0.7872 0.2048 0.045 Uiso 1 1 calc R
C7 C -0.3783(3) 0.9667(2) 0.16766(16) 0.0411(6) Uani 1 1 d .
H7A H -0.4827 0.9755 0.1630 0.049 Uiso 1 1 calc R
C8 C -0.3026(3) 1.0650(2) 0.15039(16) 0.0402(6) Uani 1 1 d .
H8A H -0.3551 1.1414 0.1346 0.048 Uiso 1 1 calc R
C9 C -0.1496(2) 1.0531(2) 0.15582(13) 0.0311(5) Uani 1 1 d .
H9A H -0.0971 1.1211 0.1442 0.037 Uiso 1 1 calc R
C10 C 0.2083(2) 1.05359(18) 0.13248(12) 0.0238(4) Uani 1 1 d .
C11 C 0.2375(2) 1.12896(19) 0.17149(13) 0.0285(5) Uani 1 1 d .
H11A H 0.2064 1.1130 0.2254 0.034 Uiso 1 1 calc R
C12 C 0.3121(2) 1.2276(2) 0.13149(15) 0.0335(5) Uani 1 1 d .
H12A H 0.3320 1.2794 0.1581 0.040 Uiso 1 1 calc R
C13 C 0.3574(3) 1.2509(2) 0.05372(15) 0.0405(6) Uani 1 1 d .
H13A H 0.4099 1.3181 0.0268 0.049 Uiso 1 1 calc R
C14 C 0.3272(3) 1.1775(3) 0.01463(15) 0.0507(7) Uani 1 1 d .
H14A H 0.3573 1.1948 -0.0394 0.061 Uiso 1 1 calc R
C15 C 0.2528(3) 1.0781(2) 0.05366(14) 0.0398(6) Uani 1 1 d .
H15A H 0.2325 1.0272 0.0265 0.048 Uiso 1 1 calc R
C16 C 0.1975(2) 0.80799(18) 0.14179(11) 0.0225(4) Uani 1 1 d .
C17 C 0.1373(2) 0.7986(2) 0.07856(12) 0.0286(5) Uani 1 1 d .
H17A H 0.0553 0.8524 0.0585 0.034 Uiso 1 1 calc R
C18 C 0.1965(3) 0.7113(2) 0.04499(13) 0.0342(5) Uani 1 1 d .
H18A H 0.1559 0.7057 0.0015 0.041 Uiso 1 1 calc R
C19 C 0.3145(3) 0.6325(2) 0.07453(13) 0.0332(5) Uani 1 1 d .
H19A H 0.3538 0.5716 0.0519 0.040 Uiso 1 1 calc R
C20 C 0.3758(3) 0.6413(2) 0.13660(13) 0.0337(5) Uani 1 1 d .
H20A H 0.4572 0.5867 0.1567 0.040 Uiso 1 1 calc R
C21 C 0.3189(2) 0.72957(19) 0.16979(12) 0.0271(4) Uani 1 1 d .
H21A H 0.3629 0.7367 0.2119 0.033 Uiso 1 1 calc R
C22 C 0.0774(3) 0.66579(19) 0.36562(12) 0.0300(5) Uani 1 1 d .
C23 C -0.0748(3) 0.6510(3) 0.37727(16) 0.0523(8) Uani 1 1 d .
H23A H -0.1470 0.7124 0.3860 0.063 Uiso 1 1 calc R
C24 C -0.1200(6) 0.5468(4) 0.3761(2) 0.0919(17) Uani 1 1 d .
H24A H -0.2243 0.5373 0.3835 0.110 Uiso 1 1 calc R
C25 C -0.0219(8) 0.4591(4) 0.36474(19) 0.110(2) Uani 1 1 d .
H25A H -0.0563 0.3876 0.3648 0.132 Uiso 1 1 calc R
C26 C 0.1288(7) 0.4711(3) 0.35295(19) 0.0952(17) Uani 1 1 d .
H26A H 0.1985 0.4083 0.3441 0.114 Uiso 1 1 calc R
C27 C 0.1810(4) 0.5757(2) 0.35381(16) 0.0563(8) Uani 1 1 d .
H27A H 0.2856 0.5841 0.3464 0.068 Uiso 1 1 calc R
C28 C -0.0056(2) 0.87586(19) 0.41246(12) 0.0278(4) Uani 1 1 d .
C29 C -0.0359(3) 0.8227(3) 0.49175(15) 0.0494(7) Uani 1 1 d .
H29A H 0.0181 0.7499 0.5161 0.059 Uiso 1 1 calc R
C30 C -0.1444(3) 0.8756(3) 0.53501(16) 0.0551(8) Uani 1 1 d .
H30A H -0.1643 0.8394 0.5892 0.066 Uiso 1 1 calc R
C31 C -0.2235(3) 0.9801(2) 0.50009(16) 0.0440(6) Uani 1 1 d .
H31A H -0.2995 1.0154 0.5300 0.053 Uiso 1 1 calc R
C32 C -0.1932(3) 1.0339(2) 0.42213(16) 0.0413(6) Uani 1 1 d .
H32A H -0.2476 1.1069 0.3983 0.050 Uiso 1 1 calc R
C33 C -0.0833(3) 0.9821(2) 0.37776(14) 0.0326(5) Uani 1 1 d .
H33A H -0.0620 1.0199 0.3238 0.039 Uiso 1 1 calc R
C34 C 0.3060(2) 0.7788(2) 0.40080(12) 0.0282(5) Uani 1 1 d .
C35 C 0.3223(3) 0.6887(3) 0.46919(15) 0.0549(8) Uani 1 1 d .
H35A H 0.2457 0.6371 0.4912 0.066 Uiso 1 1 calc R
C36 C 0.4503(3) 0.6738(4) 0.50556(18) 0.0847(14) Uani 1 1 d .
H36A H 0.4611 0.6127 0.5528 0.102 Uiso 1 1 calc R
C37 C 0.5606(3) 0.7472(4) 0.47330(19) 0.0788(12) Uani 1 1 d .
H37A H 0.6480 0.7370 0.4985 0.095 Uiso 1 1 calc R
C38 C 0.5470(3) 0.8350(3) 0.4053(2) 0.0593(9) Uani 1 1 d .
H38A H 0.6253 0.8849 0.3832 0.071 Uiso 1 1 calc R
C39 C 0.4191(2) 0.8516(2) 0.36811(15) 0.0358(5) Uani 1 1 d .
H39B H 0.4096 0.9126 0.3206 0.043 Uiso 1 1 calc R

loop_
_atom_site_aniso_label
_atom_site_aniso_U_11
_atom_site_aniso_U_22
_atom_site_aniso_U_33
_atom_site_aniso_U_23
_atom_site_aniso_U_13
_atom_site_aniso_U_12
Fe 0.03131(18) 0.03413(19) 0.02658(18) -0.00833(14) 0.00061(13) -0.00331(14)
S1 0.0353(3) 0.0294(3) 0.0396(3) -0.0099(2) -0.0070(2) -0.0011(2)
S2 0.0344(3) 0.0350(3) 0.0289(3) -0.0140(2) -0.0025(2) 0.0020(2)
N1 0.0323(10) 0.0479(12) 0.0289(10) -0.0161(9) -0.0043(8) 0.0048(9)
N2 0.0419(12) 0.0546(14) 0.0412(12) -0.0044(11) -0.0025(10) -0.0149(11)
O1 0.0544(12) 0.0647(13) 0.0634(13) -0.0417(11) -0.0221(10) 0.0213(10)
O2 0.0666(15) 0.0937(19) 0.0723(16) 0.0048(14) 0.0068(12) -0.0478(14)
C1 0.0339(12) 0.0401(13) 0.0418(14) -0.0154(11) 0.0009(10) -0.0101(10)
C2 0.0393(13) 0.0459(14) 0.0346(13) -0.0152(11) 0.0090(10) -0.0126(11)
C3 0.0500(15) 0.0337(13) 0.0272(12) -0.0063(10) 0.0026(10) -0.0062(11)
P1 0.0191(2) 0.0211(3) 0.0196(2) -0.0064(2) -0.00153(18) -0.00153(19)
P2 0.0184(2) 0.0226(3) 0.0194(2) -0.0057(2) -0.00104(18) -0.00329(19)
N3 0.0279(9) 0.0261(9) 0.0223(9) -0.0064(7) -0.0026(7) -0.0046(7)
C4 0.0203(9) 0.0275(10) 0.0225(10) -0.0098(8) -0.0021(8) -0.0004(8)
C5 0.0246(10) 0.0286(11) 0.0340(12) -0.0075(9) -0.0010(9) -0.0032(9)
C6 0.0258(11) 0.0426(14) 0.0448(14) -0.0121(11) -0.0002(10) -0.0110(10)
C7 0.0194(10) 0.0515(15) 0.0544(16) -0.0189(13) -0.0068(10) 0.0002(10)
C8 0.0266(11) 0.0377(13) 0.0570(16) -0.0177(12) -0.0113(11) 0.0100(10)
C9 0.0280(11) 0.0278(11) 0.0394(13) -0.0131(10) -0.0056(9) 0.0007(9)
C10 0.0200(9) 0.0233(10) 0.0254(10) -0.0027(8) -0.0036(8) -0.0032(8)
C11 0.0236(10) 0.0281(11) 0.0326(12) -0.0103(9) 0.0009(8) -0.0009(8)
C12 0.0262(11) 0.0272(11) 0.0476(14) -0.0115(10) -0.0043(10) -0.0034(9)
C13 0.0361(13) 0.0326(13) 0.0455(15) 0.0011(11) -0.0010(11) -0.0129(10)
C14 0.0670(19) 0.0519(17) 0.0275(13) 0.0007(12) 0.0039(12) -0.0270(14)
C15 0.0530(15) 0.0397(14) 0.0272(12) -0.0053(10) -0.0037(11) -0.0182(12)
C16 0.0215(9) 0.0235(10) 0.0216(10) -0.0077(8) 0.0012(8) -0.0012(8)
C17 0.0279(11) 0.0318(11) 0.0271(11) -0.0109(9) -0.0061(9) 0.0024(9)
C18 0.0393(13) 0.0398(13) 0.0268(11) -0.0155(10) -0.0022(9) -0.0037(10)
C19 0.0379(12) 0.0287(11) 0.0327(12) -0.0145(10) 0.0057(10) -0.0001(9)
C20 0.0297(11) 0.0344(12) 0.0332(12) -0.0100(10) -0.0015(9) 0.0071(9)
C21 0.0238(10) 0.0316(11) 0.0247(10) -0.0081(9) -0.0029(8) 0.0008(8)
C22 0.0423(12) 0.0276(11) 0.0204(10) -0.0041(9) -0.0014(9) -0.0143(10)
C23 0.0526(16) 0.0562(17) 0.0441(15) 0.0085(13) -0.0182(13) -0.0341(14)
C24 0.136(4) 0.086(3) 0.056(2) 0.026(2) -0.049(2) -0.089(3)
C25 0.251(7) 0.070(3) 0.0248(15) 0.0059(17) -0.018(3) -0.107(4)
C26 0.207(5) 0.0323(16) 0.0408(18) -0.0158(14) 0.029(3) -0.029(2)
C27 0.088(2) 0.0294(13) 0.0439(16) -0.0111(12) 0.0223(15) -0.0110(14)
C28 0.0238(10) 0.0326(12) 0.0278(11) -0.0125(9) 0.0000(8) -0.0004(9)
C29 0.0526(16) 0.0504(16) 0.0294(13) -0.0036(12) 0.0057(11) 0.0167(13)
C30 0.0595(18) 0.0654(19) 0.0296(13) -0.0108(13) 0.0112(12) 0.0039(15)
C31 0.0394(14) 0.0516(16) 0.0463(15) -0.0297(13) 0.0083(11) -0.0014(12)
C32 0.0368(13) 0.0378(13) 0.0495(15) -0.0194(12) -0.0022(11) 0.0078(11)
C33 0.0336(12) 0.0338(12) 0.0308(12) -0.0117(10) -0.0033(9) 0.0000(10)
C34 0.0206(10) 0.0422(13) 0.0228(10) -0.0109(9) -0.0027(8) -0.0029(9)
C35 0.0270(12) 0.089(2) 0.0322(14) 0.0085(14) -0.0073(10) -0.0089(13)
C36 0.0365(16) 0.159(4) 0.0359(16) 0.006(2) -0.0159(13) -0.001(2)
C37 0.0301(15) 0.161(4) 0.0506(19) -0.036(2) -0.0153(13) -0.0066(19)
C38 0.0239(12) 0.098(3) 0.071(2) -0.044(2) 0.0023(13) -0.0190(14)
C39 0.0237(11) 0.0457(14) 0.0420(13) -0.0205(11) 0.0039(9) -0.0077(10)

loop_
_atom_type_symbol
_atom_type_description
_atom_type_scat_dispersion_real
_atom_type_scat_dispersion_imag
_atom_type_scat_source
C C 0.0033 0.0016 'International Tables Vol C Tables 4.2.6.8 and 6.1.1.4'
H H 0.0000 0.0000 'International Tables Vol C Tables 4.2.6.8 and 6.1.1.4'
N N 0.0061 0.0033 'International Tables Vol C Tables 4.2.6.8 and 6.1.1.4'
O O 0.0106 0.0060 'International Tables Vol C Tables 4.2.6.8 and 6.1.1.4'
P P 0.1023 0.0942 'International Tables Vol C Tables 4.2.6.8 and 6.1.1.4'
S S 0.1246 0.1234 'International Tables Vol C Tables 4.2.6.8 and 6.1.1.4'
Fe Fe 0.3463 0.8444 'International Tables Vol C Tables 4.2.6.8 and 6.1.1.4'

loop_
_geom_angle_atom_site_label_1
_geom_angle_atom_site_label_2
_geom_angle_atom_site_label_3
_geom_angle
N1 Fe N2 118.61(11)
N1 Fe S2 107.59(7)
N2 Fe S2 107.90(8)
N1 Fe S1 108.54(7)
N2 Fe S1 111.72(8)
S2 Fe S1 100.92(2)
C1 S1 Fe 98.77(8)
C3 S2 Fe 99.60(8)
O1 N1 Fe 172.8(2)
O2 N2 Fe 167.4(3)
C2 C1 S1 115.52(17)
C1 C2 C3 116.0(2)
C2 C3 S2 116.19(17)
N3 P1 C16 112.46(10)
N3 P1 C4 115.35(9)
C16 P1 C4 105.01(9)
N3 P1 C10 105.92(9)
C16 P1 C10 108.17(9)
C4 P1 C10 109.80(9)
N3 P2 C22 115.46(10)
N3 P2 C34 107.95(10)
C22 P2 C34 106.89(11)
N3 P2 C28 111.23(10)
C22 P2 C28 106.94(11)
C34 P2 C28 108.09(10)
P1 N3 P2 143.94(12)
C9 C4 C5 120.08(19)
C9 C4 P1 121.25(16)
C5 C4 P1 118.66(16)
C6 C5 C4 120.0(2)
C5 C6 C7 119.8(2)
C8 C7 C6 120.6(2)
C7 C8 C9 120.2(2)
C4 C9 C8 119.3(2)
C15 C10 C11 119.8(2)
C15 C10 P1 121.14(17)
C11 C10 P1 118.95(16)
C12 C11 C10 119.7(2)
C13 C12 C11 120.4(2)
C12 C13 C14 120.2(2)
C13 C14 C15 120.3(2)
C10 C15 C14 119.6(2)
C21 C16 C17 119.16(19)
C21 C16 P1 119.36(16)
C17 C16 P1 121.48(15)
C18 C17 C16 120.2(2)
C19 C18 C17 120.0(2)
C20 C19 C18 120.4(2)
C19 C20 C21 120.0(2)
C20 C21 C16 120.2(2)
C27 C22 C23 119.7(3)
C27 C22 P2 120.5(2)
C23 C22 P2 119.5(2)
C24 C23 C22 119.5(4)
C25 C24 C23 121.7(4)
C24 C25 C26 120.2(3)
C25 C26 C27 120.4(4)
C22 C27 C26 118.5(4)
C33 C28 C29 119.6(2)
C33 C28 P2 120.62(17)
C29 C28 P2 119.78(17)
C30 C29 C28 120.1(2)
C31 C30 C29 120.2(3)
C30 C31 C32 120.2(2)
C31 C32 C33 120.3(2)
C28 C33 C32 119.6(2)
C39 C34 C35 119.8(2)
C39 C34 P2 119.45(18)
C35 C34 P2 120.65(18)
C34 C35 C36 120.0(3)
C37 C36 C35 119.8(3)
C36 C37 C38 120.8(3)
C37 C38 C39 120.2(3)
C34 C39 C38 119.4(3)

loop_
_geom_bond_atom_site_label_1
_geom_bond_atom_site_label_2
_geom_bond_distance
Fe N1 1.674(2)
Fe N2 1.677(2)
Fe S2 2.2544(7)
Fe S1 2.2609(7)
S1 C1 1.822(2)
S2 C3 1.818(3)
N1 O1 1.181(3)
N2 O2 1.174(3)
C1 C2 1.519(3)
C2 C3 1.524(4)
P1 N3 1.5709(17)
P1 C16 1.791(2)
P1 C4 1.797(2)
P1 C10 1.798(2)
P2 N3 1.5737(18)
P2 C22 1.786(2)
P2 C34 1.791(2)
P2 C28 1.791(2)
C4 C9 1.387(3)
C4 C5 1.390(3)
C5 C6 1.376(3)
C6 C7 1.382(4)
C7 C8 1.371(4)
C8 C9 1.387(3)
C10 C15 1.386(3)
C10 C11 1.386(3)
C11 C12 1.385(3)
C12 C13 1.371(4)
C13 C14 1.372(4)
C14 C15 1.387(3)
C16 C21 1.390(3)
C16 C17 1.392(3)
C17 C18 1.380(3)
C18 C19 1.378(3)
C19 C20 1.376(3)
C20 C21 1.381(3)
C22 C27 1.376(4)
C22 C23 1.388(3)
C23 C24 1.375(5)
C24 C25 1.325(7)
C25 C26 1.369(7)
C26 C27 1.405(5)
C28 C33 1.378(3)
C28 C29 1.391(3)
C29 C30 1.378(4)
C30 C31 1.369(4)
C31 C32 1.371(4)
C32 C33 1.391(3)
C34 C39 1.379(3)
C34 C35 1.384(3)
C35 C36 1.385(4)
C36 C37 1.363(5)
C37 C38 1.364(5)
C38 C39 1.390(4)
